data_7711965
loop_
_publ_author_name
'Schulz, Ji&#x159;&#xed;'
'Antala, Jakub'
'C&#xed;sa&#x159;ov&#xe1;, Ivana'
'&#x160;t&#x11b;pni&#x10d;ka, Petr'

_publ_section_title
;
 Beyond phosphorus: synthesis, reactivity, coordination behaviour and
 catalytic properties of 1,1'-bis(diphenylstibino)ferrocene.
;
_journal_issue 5
_journal_name_full 'Dalton transactions (Cambridge, England : 2003)'
_journal_page_first 1198
_journal_page_last 1211
_journal_paper_doi 10.1039/d2dt03770j
_journal_volume 52
_journal_year 2023
_chemical_formula_moiety 'C34 H28 Au2 Cl2 Fe Sb2, 2(C H Cl3)'
_chemical_formula_sum 'C36 H30 Au2 Cl8 Fe Sb2'
_chemical_formula_weight 1439.48
_space_group_crystal_system monoclinic
_space_group_IT_number 14
_space_group_name_Hall '-P 2ybc'
_space_group_name_H-M_alt 'P 1 21/c 1'
_atom_sites_solution_hydrogens geom
_atom_sites_solution_primary direct
_atom_sites_solution_secondary difmap
_audit_creation_method SHELXL-2017/1
_audit_update_record
;
2022-11-11 deposited with the CCDC.	2022-12-15 downloaded from the CCDC.
;
_cell_angle_alpha 90
_cell_angle_beta 98.133(3)
_cell_angle_gamma 90
_cell_formula_units_Z 4
_cell_length_a 12.7197(10)
_cell_length_b 12.1154(9)
_cell_length_c 26.462(2)
_cell_measurement_reflns_used 9518
_cell_measurement_temperature 120(2)
_cell_measurement_theta_max 27.49
_cell_measurement_theta_min 2.29
_cell_volume 4036.9(5)
_computing_cell_refinement 'SAINT V8.40A (Bruker Nano, Inc., 2019)'
_computing_data_collection 'Bruker Instrument Service vV6.2.14'
_computing_data_reduction 'SAINT V8.40A (Bruker Nano, Inc., 2019)'
_computing_molecular_graphics 'PLATON (Spek, 2017)'
_computing_publication_material 'PLATON (Spek, 2017)'
_computing_structure_refinement 'SHELXL-2017/1 (Sheldrick, 2017)'
_computing_structure_solution 'SHELXT 2014/5 (Sheldrick, 2014)'
_diffrn_ambient_temperature 120(2)
_diffrn_measured_fraction_theta_full 0.999
_diffrn_measured_fraction_theta_max 0.998
_diffrn_measurement_device_type 'Bruker D8 VENTURE Kappa Duo with PHOTON 1000'
_diffrn_measurement_method '\f and \w scans'
_diffrn_radiation_monochromator 'Quazar Mo multilayer optic'
_diffrn_radiation_source 'I\mS micro-focus sealed tube'
_diffrn_radiation_type MoK\a
_diffrn_radiation_wavelength 0.71073
_diffrn_reflns_av_R_equivalents 0.0250
_diffrn_reflns_av_unetI/netI 0.0137
_diffrn_reflns_Laue_measured_fraction_full 0.999
_diffrn_reflns_Laue_measured_fraction_max 0.998
_diffrn_reflns_limit_h_max 16
_diffrn_reflns_limit_h_min -16
_diffrn_reflns_limit_k_max 15
_diffrn_reflns_limit_k_min -15
_diffrn_reflns_limit_l_max 34
_diffrn_reflns_limit_l_min -34
_diffrn_reflns_number 83700
_diffrn_reflns_point_group_measured_fraction_full 0.999
_diffrn_reflns_point_group_measured_fraction_max 0.998
_diffrn_reflns_theta_full 25.242
_diffrn_reflns_theta_max 27.514
_diffrn_reflns_theta_min 1.852
_exptl_absorpt_coefficient_mu 9.471
_exptl_absorpt_correction_T_max 0.60
_exptl_absorpt_correction_T_min 0.39
_exptl_absorpt_correction_type multi-scan
_exptl_absorpt_process_details 'SADABS-2016/2 - Bruker AXS'
_exptl_crystal_colour orange
_exptl_crystal_density_diffrn 2.368
_exptl_crystal_description prism
_exptl_crystal_F_000 2672
_exptl_crystal_size_max 0.22
_exptl_crystal_size_mid 0.13
_exptl_crystal_size_min 0.06
_refine_diff_density_max 1.138
_refine_diff_density_min -0.883
_refine_diff_density_rms 0.080
_refine_ls_extinction_method none
_refine_ls_goodness_of_fit_ref 1.133
_refine_ls_hydrogen_treatment constr
_refine_ls_matrix_type full
_refine_ls_number_parameters 442
_refine_ls_number_reflns 9265
_refine_ls_number_restraints 0
_refine_ls_restrained_S_all 1.133
_refine_ls_R_factor_all 0.0155
_refine_ls_R_factor_gt 0.0150
_refine_ls_shift/su_max 0.002
_refine_ls_shift/su_mean 0.000
_refine_ls_structure_factor_coef Fsqd
_refine_ls_weighting_details 'w=1/[\s^2^(Fo^2^)+(0.0099P)^2^+6.2240P] where P=(Fo^2^+2Fc^2^)/3'
_refine_ls_weighting_scheme calc
_refine_ls_wR_factor_gt 0.0348
_refine_ls_wR_factor_ref 0.0351
_reflns_Friedel_coverage 0.000
_reflns_number_gt 9077
_reflns_number_total 9265
_reflns_threshold_expression 'I > 2\s(I)'
_cod_data_source_file d2dt03770j3.cif
_cod_data_source_block js621
_cod_depositor_comments 'Adding full bibliography for 7711945--7711966.cif.'
_cod_original_cell_volume 4037.0(5)
_cod_original_sg_symbol_H-M 'P 21/c'
_cod_database_code 7711965
_shelx_shelxl_version_number 2017/1
_shelx_space_group_comment
;
The symmetry employed for this shelxl refinement is uniquely defined
by the following loop, which should always be used as a source of
symmetry information in preference to the above space-group names.
They are only intended as comments.
;
_shelx_estimated_absorpt_t_min 0.230
_shelx_estimated_absorpt_t_max 0.600

loop_
_space_group_symop_operation_xyz
'x, y, z'
'-x, y+1/2, -z+1/2'
'-x, -y, -z'
'x, -y-1/2, z-1/2'

loop_
_atom_site_label
_atom_site_type_symbol
_atom_site_fract_x
_atom_site_fract_y
_atom_site_fract_z
_atom_site_U_iso_or_equiv
_atom_site_adp_type
_atom_site_occupancy
_atom_site_site_symmetry_order
_atom_site_calc_flag
_atom_site_refinement_flags_posn
_atom_site_refinement_flags_adp
_atom_site_refinement_flags_occupancy
_atom_site_disorder_assembly
_atom_site_disorder_group
Au1 Au 0.49481(2) 0.49458(2) 0.22878(2) 0.01757(3) Uani 1 1 d . . . . .
Au2 Au 0.48789(2) 0.26120(2) 0.26465(2) 0.01851(3) Uani 1 1 d . . . . .
Sb1 Sb 0.37230(2) 0.48128(2) 0.14679(2) 0.01672(3) Uani 1 1 d . . . . .
Sb2 Sb 0.31056(2) 0.26211(2) 0.29431(2) 0.01716(3) Uani 1 1 d . . . . .
Fe Fe 0.12358(3) 0.37381(3) 0.18716(2) 0.01649(7) Uani 1 1 d . . . . .
Cl1 Cl 0.60016(5) 0.52047(5) 0.30655(2) 0.02161(11) Uani 1 1 d . . . . .
Cl2 Cl 0.65629(5) 0.24339(5) 0.24230(3) 0.02515(12) Uani 1 1 d . . . . .
C1 C 0.21484(19) 0.49465(18) 0.16124(9) 0.0186(5) Uani 1 1 d . . . . .
C2 C 0.1898(2) 0.52282(18) 0.21066(10) 0.0211(5) Uani 1 1 d . . . . .
H2 H 0.239552 0.535635 0.240394 0.025 Uiso 1 1 calc R U . . .
C3 C 0.0776(2) 0.52825(19) 0.20743(11) 0.0273(6) Uani 1 1 d . . . . .
H3 H 0.039255 0.545678 0.234693 0.033 Uiso 1 1 calc R U . . .
C4 C 0.0326(2) 0.5034(2) 0.15683(12) 0.0270(6) Uani 1 1 d . . . . .
H4 H -0.041175 0.501088 0.144289 0.032 Uiso 1 1 calc R U . . .
C5 C 0.1168(2) 0.4822(2) 0.12774(10) 0.0225(5) Uani 1 1 d . . . . .
H5 H 0.109123 0.463339 0.092570 0.027 Uiso 1 1 calc R U . . .
C6 C 0.18379(19) 0.24910(18) 0.23496(9) 0.0175(4) Uani 1 1 d . . . . .
C7 C 0.0726(2) 0.26374(18) 0.23744(10) 0.0212(5) Uani 1 1 d . . . . .
H7 H 0.041770 0.281298 0.267097 0.025 Uiso 1 1 calc R U . . .
C8 C 0.0172(2) 0.24729(19) 0.18764(11) 0.0262(6) Uani 1 1 d . . . . .
H8 H -0.057544 0.252222 0.178156 0.031 Uiso 1 1 calc R U . . .
C9 C 0.0922(2) 0.2222(2) 0.15434(10) 0.0256(5) Uani 1 1 d . . . . .
H9 H 0.076083 0.207408 0.118831 0.031 Uiso 1 1 calc R U . . .
C10 C 0.1952(2) 0.22300(19) 0.18308(9) 0.0208(5) Uani 1 1 d . . . . .
H10 H 0.260059 0.208832 0.170305 0.025 Uiso 1 1 calc R U . . .
C11 C 0.38993(19) 0.6122(2) 0.09515(9) 0.0194(5) Uani 1 1 d . . . . .
C12 C 0.3764(2) 0.7202(2) 0.11134(10) 0.0256(5) Uani 1 1 d . . . . .
H12 H 0.354092 0.733362 0.143586 0.031 Uiso 1 1 calc R U . . .
C13 C 0.3954(2) 0.8083(2) 0.08046(12) 0.0321(6) Uani 1 1 d . . . . .
H13 H 0.386787 0.881777 0.091686 0.039 Uiso 1 1 calc R U . . .
C14 C 0.4269(2) 0.7891(2) 0.03314(11) 0.0320(6) Uani 1 1 d . . . . .
H14 H 0.439026 0.849458 0.011780 0.038 Uiso 1 1 calc R U . . .
C15 C 0.4408(2) 0.6819(2) 0.01701(11) 0.0307(6) Uani 1 1 d . . . . .
H15 H 0.462789 0.668806 -0.015309 0.037 Uiso 1 1 calc R U . . .
C16 C 0.4226(2) 0.5935(2) 0.04814(10) 0.0254(5) Uani 1 1 d . . . . .
H16 H 0.432587 0.520105 0.037124 0.030 Uiso 1 1 calc R U . . .
C17 C 0.37347(19) 0.3397(2) 0.09997(9) 0.0194(5) Uani 1 1 d . . . . .
C18 C 0.2991(2) 0.3287(2) 0.05636(10) 0.0252(5) Uani 1 1 d . . . . .
H18 H 0.250799 0.387019 0.046223 0.030 Uiso 1 1 calc R U . . .
C19 C 0.2953(2) 0.2324(2) 0.02759(11) 0.0312(6) Uani 1 1 d . . . . .
H19 H 0.244250 0.224820 -0.002086 0.037 Uiso 1 1 calc R U . . .
C20 C 0.3657(2) 0.1478(2) 0.04216(11) 0.0295(6) Uani 1 1 d . . . . .
H20 H 0.363103 0.082111 0.022437 0.035 Uiso 1 1 calc R U . . .
C21 C 0.4399(2) 0.1582(2) 0.08520(11) 0.0294(6) Uani 1 1 d . . . . .
H21 H 0.487873 0.099526 0.095173 0.035 Uiso 1 1 calc R U . . .
C22 C 0.4447(2) 0.2545(2) 0.11406(10) 0.0248(5) Uani 1 1 d . . . . .
H22 H 0.496592 0.261927 0.143414 0.030 Uiso 1 1 calc R U . . .
C23 C 0.29128(19) 0.12286(19) 0.34091(9) 0.0196(5) Uani 1 1 d . . . . .
C24 C 0.2702(2) 0.0210(2) 0.31783(10) 0.0248(5) Uani 1 1 d . . . . .
H24 H 0.258278 0.015586 0.281654 0.030 Uiso 1 1 calc R U . . .
C25 C 0.2665(2) -0.0734(2) 0.34754(12) 0.0305(6) Uani 1 1 d . . . . .
H25 H 0.251765 -0.143080 0.331688 0.037 Uiso 1 1 calc R U . . .
C26 C 0.2843(2) -0.0654(2) 0.39996(12) 0.0348(7) Uani 1 1 d . . . . .
H26 H 0.282740 -0.129876 0.420290 0.042 Uiso 1 1 calc R U . . .
C27 C 0.3043(3) 0.0356(3) 0.42288(12) 0.0413(8) Uani 1 1 d . . . . .
H27 H 0.315018 0.040754 0.459071 0.050 Uiso 1 1 calc R U . . .
C28 C 0.3089(3) 0.1300(2) 0.39378(11) 0.0327(6) Uani 1 1 d . . . . .
H28 H 0.324144 0.199329 0.409937 0.039 Uiso 1 1 calc R U . . .
C29 C 0.26533(19) 0.3918(2) 0.34065(9) 0.0199(5) Uani 1 1 d . . . . .
C30 C 0.1812(2) 0.3766(2) 0.36818(11) 0.0276(6) Uani 1 1 d . . . . .
H30 H 0.145501 0.307574 0.367059 0.033 Uiso 1 1 calc R U . . .
C31 C 0.1494(2) 0.4621(3) 0.39723(12) 0.0352(7) Uani 1 1 d . . . . .
H31 H 0.092629 0.451407 0.416496 0.042 Uiso 1 1 calc R U . . .
C32 C 0.2004(2) 0.5636(2) 0.39825(12) 0.0341(6) Uani 1 1 d . . . . .
H32 H 0.178081 0.622434 0.417921 0.041 Uiso 1 1 calc R U . . .
C33 C 0.2836(2) 0.5789(2) 0.37071(12) 0.0329(6) Uani 1 1 d . . . . .
H33 H 0.318023 0.648573 0.371338 0.040 Uiso 1 1 calc R U . . .
C34 C 0.3171(2) 0.4936(2) 0.34217(11) 0.0263(5) Uani 1 1 d . . . . .
H34 H 0.375172 0.504143 0.323703 0.032 Uiso 1 1 calc R U . . .
C1S C 0.1643(2) 0.8931(2) 0.16010(10) 0.0226(5) Uani 1 1 d . . . . .
H1S H 0.239647 0.886274 0.176678 0.027 Uiso 1 1 calc R U . . .
Cl1S Cl 0.09205(6) 0.96271(5) 0.20174(3) 0.03222(14) Uani 1 1 d . . . . .
Cl2S Cl 0.16183(6) 0.96615(5) 0.10221(3) 0.02871(13) Uani 1 1 d . . . . .
Cl3S Cl 0.11107(6) 0.75972(5) 0.14861(3) 0.03141(14) Uani 1 1 d . . . . .
C2S C 0.0476(2) -0.2296(2) 0.51712(12) 0.0346(6) Uani 1 1 d . . . . .
H2S H 0.100361 -0.249385 0.547476 0.041 Uiso 1 1 calc R U . . .
Cl4S Cl -0.05386(7) -0.15117(7) 0.53790(4) 0.0481(2) Uani 1 1 d . . . . .
Cl5S Cl -0.00292(7) -0.35187(6) 0.48747(3) 0.03803(16) Uani 1 1 d . . . . .
Cl6S Cl 0.11280(10) -0.15294(9) 0.47463(5) 0.0731(3) Uani 1 1 d . . . . .

loop_
_atom_site_aniso_label
_atom_site_aniso_U_11
_atom_site_aniso_U_22
_atom_site_aniso_U_33
_atom_site_aniso_U_23
_atom_site_aniso_U_13
_atom_site_aniso_U_12
Au1 0.01745(4) 0.01797(4) 0.01734(5) 0.00047(3) 0.00267(3) -0.00035(3)
Au2 0.01887(5) 0.01696(4) 0.02045(5) 0.00049(3) 0.00532(3) 0.00084(3)
Sb1 0.01711(7) 0.01815(7) 0.01533(7) 0.00142(5) 0.00377(6) -0.00002(5)
Sb2 0.01818(7) 0.01633(7) 0.01747(8) 0.00079(5) 0.00428(6) 0.00014(5)
Fe 0.01788(16) 0.01174(14) 0.02026(17) 0.00159(12) 0.00416(13) 0.00061(12)
Cl1 0.0226(3) 0.0202(3) 0.0210(3) -0.0030(2) -0.0004(2) -0.0007(2)
Cl2 0.0229(3) 0.0210(3) 0.0336(3) 0.0014(2) 0.0113(2) 0.0035(2)
C1 0.0203(12) 0.0148(10) 0.0216(12) 0.0038(9) 0.0058(9) -0.0002(8)
C2 0.0285(13) 0.0118(10) 0.0247(12) -0.0009(9) 0.0095(10) -0.0033(9)
C3 0.0339(14) 0.0118(10) 0.0408(16) 0.0039(10) 0.0212(12) 0.0028(10)
C4 0.0215(12) 0.0175(11) 0.0433(16) 0.0114(11) 0.0090(11) 0.0035(9)
C5 0.0217(12) 0.0206(11) 0.0255(13) 0.0076(10) 0.0039(10) 0.0016(9)
C6 0.0200(11) 0.0125(10) 0.0201(12) 0.0015(8) 0.0029(9) -0.0005(8)
C7 0.0219(12) 0.0136(10) 0.0294(13) 0.0043(9) 0.0084(10) -0.0013(9)
C8 0.0222(13) 0.0143(11) 0.0398(16) 0.0035(10) -0.0032(11) -0.0045(9)
C9 0.0357(15) 0.0142(11) 0.0249(13) -0.0020(9) -0.0027(11) 0.0004(10)
C10 0.0281(13) 0.0138(10) 0.0211(12) 0.0021(9) 0.0055(10) 0.0047(9)
C11 0.0180(11) 0.0215(11) 0.0190(12) 0.0030(9) 0.0040(9) -0.0017(9)
C12 0.0303(14) 0.0241(12) 0.0244(13) -0.0004(10) 0.0110(11) 0.0019(10)
C13 0.0425(16) 0.0204(12) 0.0370(16) 0.0015(11) 0.0176(13) 0.0032(11)
C14 0.0403(16) 0.0238(13) 0.0358(16) 0.0101(11) 0.0186(13) 0.0007(11)
C15 0.0408(16) 0.0304(14) 0.0246(13) 0.0002(11) 0.0173(12) -0.0035(12)
C16 0.0315(14) 0.0225(12) 0.0239(13) -0.0015(10) 0.0096(11) -0.0018(10)
C17 0.0216(12) 0.0204(11) 0.0177(11) 0.0024(9) 0.0080(9) -0.0007(9)
C18 0.0246(13) 0.0259(12) 0.0248(13) -0.0018(10) 0.0021(10) 0.0029(10)
C19 0.0301(14) 0.0342(15) 0.0291(14) -0.0084(12) 0.0036(11) -0.0008(11)
C20 0.0374(15) 0.0209(12) 0.0333(15) -0.0057(11) 0.0157(12) -0.0044(11)
C21 0.0384(15) 0.0240(12) 0.0281(14) 0.0066(11) 0.0130(12) 0.0079(11)
C22 0.0284(13) 0.0271(13) 0.0198(12) 0.0046(10) 0.0070(10) 0.0046(10)
C23 0.0175(11) 0.0211(11) 0.0205(12) 0.0045(9) 0.0036(9) 0.0013(9)
C24 0.0278(13) 0.0245(12) 0.0238(13) -0.0013(10) 0.0100(10) 0.0007(10)
C25 0.0334(15) 0.0196(12) 0.0414(16) 0.0013(11) 0.0160(12) 0.0009(10)
C26 0.0413(17) 0.0273(14) 0.0384(16) 0.0139(12) 0.0152(13) 0.0065(12)
C27 0.061(2) 0.0397(17) 0.0217(14) 0.0101(12) 0.0007(14) 0.0038(15)
C28 0.0481(18) 0.0260(14) 0.0222(14) 0.0013(11) -0.0011(12) -0.0001(12)
C29 0.0205(12) 0.0216(11) 0.0180(11) -0.0010(9) 0.0041(9) 0.0012(9)
C30 0.0273(14) 0.0286(13) 0.0286(14) -0.0017(11) 0.0096(11) -0.0039(10)
C31 0.0302(15) 0.0436(17) 0.0353(16) -0.0066(13) 0.0163(12) 0.0018(13)
C32 0.0361(16) 0.0323(14) 0.0357(16) -0.0095(12) 0.0120(13) 0.0047(12)
C33 0.0371(16) 0.0245(13) 0.0384(16) -0.0082(12) 0.0093(13) -0.0044(11)
C34 0.0284(14) 0.0263(13) 0.0262(13) -0.0042(10) 0.0107(11) -0.0035(10)
C1S 0.0257(13) 0.0179(11) 0.0244(13) -0.0005(9) 0.0044(10) -0.0023(9)
Cl1S 0.0417(4) 0.0241(3) 0.0340(4) -0.0050(3) 0.0163(3) -0.0045(3)
Cl2S 0.0360(3) 0.0241(3) 0.0268(3) 0.0040(2) 0.0072(3) 0.0005(3)
Cl3S 0.0382(4) 0.0159(3) 0.0404(4) -0.0016(2) 0.0066(3) -0.0038(2)
C2S 0.0348(16) 0.0303(14) 0.0376(17) -0.0008(12) 0.0018(13) -0.0014(12)
Cl4S 0.0379(4) 0.0494(4) 0.0530(5) -0.0251(4) -0.0076(4) 0.0084(3)
Cl5S 0.0518(5) 0.0325(3) 0.0304(4) -0.0034(3) 0.0075(3) 0.0002(3)
Cl6S 0.0755(7) 0.0560(6) 0.0936(9) 0.0215(6) 0.0317(6) -0.0138(5)

loop_
_atom_type_symbol
_atom_type_description
_atom_type_scat_dispersion_real
_atom_type_scat_dispersion_imag
_atom_type_scat_source
C C 0.0033 0.0016 'International Tables Vol C Tables 4.2.6.8 and 6.1.1.4'
H H 0.0000 0.0000 'International Tables Vol C Tables 4.2.6.8 and 6.1.1.4'
Au Au -2.0133 8.8022 'International Tables Vol C Tables 4.2.6.8 and 6.1.1.4'
Cl Cl 0.1484 0.1585 'International Tables Vol C Tables 4.2.6.8 and 6.1.1.4'
Fe Fe 0.3463 0.8444 'International Tables Vol C Tables 4.2.6.8 and 6.1.1.4'
Sb Sb -0.5866 1.5461 'International Tables Vol C Tables 4.2.6.8 and 6.1.1.4'

loop_
_geom_angle_atom_site_label_1
_geom_angle_atom_site_label_2
_geom_angle_atom_site_label_3
_geom_angle
_geom_angle_site_symmetry_1
_geom_angle_site_symmetry_3
_geom_angle_publ_flag
Cl1 Au1 Sb1 174.952(15) . . ?
Cl1 Au1 Au2 83.398(15) . . ?
Sb1 Au1 Au2 99.938(6) . . ?
Cl1 Au1 Au2 77.920(15) . 2_655 ?
Sb1 Au1 Au2 98.080(5) . 2_655 ?
Au2 Au1 Au2 158.603(4) . 2_655 ?
Cl2 Au2 Sb2 173.849(16) . . ?
Cl2 Au2 Au1 86.390(15) . . ?
Sb2 Au2 Au1 99.477(5) . . ?
Cl2 Au2 Au1 82.084(15) . 2_645 ?
Sb2 Au2 Au1 92.587(5) . 2_645 ?
Au1 Au2 Au1 162.837(4) . 2_645 ?
C1 Sb1 C17 104.79(9) . . ?
C1 Sb1 C11 104.47(9) . . ?
C17 Sb1 C11 102.60(9) . . ?
C1 Sb1 Au1 109.39(7) . . ?
C17 Sb1 Au1 120.45(7) . . ?
C11 Sb1 Au1 113.68(7) . . ?
C6 Sb2 C29 104.26(9) . . ?
C6 Sb2 C23 103.65(9) . . ?
C29 Sb2 C23 100.94(9) . . ?
C6 Sb2 Au2 113.54(7) . . ?
C29 Sb2 Au2 121.12(7) . . ?
C23 Sb2 Au2 111.32(6) . . ?
C5 Fe C4 40.89(10) . . ?
C5 Fe C8 122.06(11) . . ?
C4 Fe C8 103.84(11) . . ?
C5 Fe C1 41.03(10) . . ?
C4 Fe C1 68.65(10) . . ?
C8 Fe C1 160.95(11) . . ?
C5 Fe C9 105.43(11) . . ?
C4 Fe C9 117.15(11) . . ?
C8 Fe C9 40.61(11) . . ?
C1 Fe C9 125.85(11) . . ?
C5 Fe C6 157.19(10) . . ?
C4 Fe C6 161.74(11) . . ?
C8 Fe C6 68.49(10) . . ?
C1 Fe C6 123.68(10) . . ?
C9 Fe C6 68.51(10) . . ?
C5 Fe C2 68.78(10) . . ?
C4 Fe C2 68.23(11) . . ?
C8 Fe C2 154.32(11) . . ?
C1 Fe C2 40.86(10) . . ?
C9 Fe C2 164.92(11) . . ?
C6 Fe C2 111.12(10) . . ?
C5 Fe C10 120.22(10) . . ?
C4 Fe C10 153.33(11) . . ?
C8 Fe C10 68.43(10) . . ?
C1 Fe C10 110.01(10) . . ?
C9 Fe C10 40.53(10) . . ?
C6 Fe C10 41.01(9) . . ?
C2 Fe C10 129.29(11) . . ?
C5 Fe C7 159.15(10) . . ?
C4 Fe C7 122.67(10) . . ?
C8 Fe C7 40.48(11) . . ?
C1 Fe C7 158.18(10) . . ?
C9 Fe C7 68.38(11) . . ?
C6 Fe C7 40.99(9) . . ?
C2 Fe C7 121.95(10) . . ?
C10 Fe C7 68.83(10) . . ?
C5 Fe C3 68.43(11) . . ?
C4 Fe C3 40.30(12) . . ?
C8 Fe C3 117.89(11) . . ?
C1 Fe C3 68.39(10) . . ?
C9 Fe C3 151.95(12) . . ?
C6 Fe C3 127.31(11) . . ?
C2 Fe C3 40.46(10) . . ?
C10 Fe C3 165.94(11) . . ?
C7 Fe C3 107.15(10) . . ?
C2 C1 C5 107.7(2) . . ?
C2 C1 Fe 69.76(13) . . ?
C5 C1 Fe 69.30(13) . . ?
C2 C1 Sb1 121.79(18) . . ?
C5 C1 Sb1 130.50(19) . . ?
Fe C1 Sb1 127.40(11) . . ?
C3 C2 C1 107.9(2) . . ?
C3 C2 Fe 69.88(14) . . ?
C1 C2 Fe 69.38(13) . . ?
C3 C2 H2 126.0 . . ?
C1 C2 H2 126.0 . . ?
Fe C2 H2 126.3 . . ?
C4 C3 C2 108.5(2) . . ?
C4 C3 Fe 69.53(14) . . ?
C2 C3 Fe 69.66(14) . . ?
C4 C3 H3 125.8 . . ?
C2 C3 H3 125.8 . . ?
Fe C3 H3 126.6 . . ?
C3 C4 C5 108.4(2) . . ?
C3 C4 Fe 70.17(15) . . ?
C5 C4 Fe 69.38(14) . . ?
C3 C4 H4 125.8 . . ?
C5 C4 H4 125.8 . . ?
Fe C4 H4 126.2 . . ?
C4 C5 C1 107.6(2) . . ?
C4 C5 Fe 69.73(14) . . ?
C1 C5 Fe 69.67(14) . . ?
C4 C5 H5 126.2 . . ?
C1 C5 H5 126.2 . . ?
Fe C5 H5 126.0 . . ?
C7 C6 C10 107.7(2) . . ?
C7 C6 Fe 69.66(13) . . ?
C10 C6 Fe 69.61(13) . . ?
C7 C6 Sb2 128.03(18) . . ?
C10 C6 Sb2 124.24(18) . . ?
Fe C6 Sb2 126.10(11) . . ?
C8 C7 C6 107.7(2) . . ?
C8 C7 Fe 69.52(14) . . ?
C6 C7 Fe 69.35(13) . . ?
C8 C7 H7 126.2 . . ?
C6 C7 H7 126.2 . . ?
Fe C7 H7 126.5 . . ?
C7 C8 C9 108.5(2) . . ?
C7 C8 Fe 70.00(14) . . ?
C9 C8 Fe 69.73(15) . . ?
C7 C8 H8 125.7 . . ?
C9 C8 H8 125.7 . . ?
Fe C8 H8 126.1 . . ?
C10 C9 C8 108.5(2) . . ?
C10 C9 Fe 69.91(14) . . ?
C8 C9 Fe 69.67(14) . . ?
C10 C9 H9 125.8 . . ?
C8 C9 H9 125.8 . . ?
Fe C9 H9 126.2 . . ?
C9 C10 C6 107.6(2) . . ?
C9 C10 Fe 69.56(14) . . ?
C6 C10 Fe 69.37(13) . . ?
C9 C10 H10 126.2 . . ?
C6 C10 H10 126.2 . . ?
Fe C10 H10 126.5 . . ?
C16 C11 C12 119.7(2) . . ?
C16 C11 Sb1 121.87(18) . . ?
C12 C11 Sb1 118.26(18) . . ?
C13 C12 C11 120.1(2) . . ?
C13 C12 H12 119.9 . . ?
C11 C12 H12 119.9 . . ?
C12 C13 C14 120.0(3) . . ?
C12 C13 H13 120.0 . . ?
C14 C13 H13 120.0 . . ?
C15 C14 C13 120.0(2) . . ?
C15 C14 H14 120.0 . . ?
C13 C14 H14 120.0 . . ?
C14 C15 C16 120.0(2) . . ?
C14 C15 H15 120.0 . . ?
C16 C15 H15 120.0 . . ?
C11 C16 C15 120.2(2) . . ?
C11 C16 H16 119.9 . . ?
C15 C16 H16 119.9 . . ?
C22 C17 C18 119.5(2) . . ?
C22 C17 Sb1 120.23(19) . . ?
C18 C17 Sb1 120.21(18) . . ?
C19 C18 C17 120.1(2) . . ?
C19 C18 H18 119.9 . . ?
C17 C18 H18 119.9 . . ?
C20 C19 C18 120.0(3) . . ?
C20 C19 H19 120.0 . . ?
C18 C19 H19 120.0 . . ?
C21 C20 C19 120.3(3) . . ?
C21 C20 H20 119.8 . . ?
C19 C20 H20 119.8 . . ?
C20 C21 C22 120.2(3) . . ?
C20 C21 H21 119.9 . . ?
C22 C21 H21 119.9 . . ?
C17 C22 C21 120.0(3) . . ?
C17 C22 H22 120.0 . . ?
C21 C22 H22 120.0 . . ?
C24 C23 C28 119.6(2) . . ?
C24 C23 Sb2 118.83(18) . . ?
C28 C23 Sb2 121.35(19) . . ?
C23 C24 C25 120.1(3) . . ?
C23 C24 H24 119.9 . . ?
C25 C24 H24 119.9 . . ?
C26 C25 C24 119.9(3) . . ?
C26 C25 H25 120.1 . . ?
C24 C25 H25 120.1 . . ?
C27 C26 C25 120.1(3) . . ?
C27 C26 H26 120.0 . . ?
C25 C26 H26 120.0 . . ?
C26 C27 C28 120.7(3) . . ?
C26 C27 H27 119.7 . . ?
C28 C27 H27 119.7 . . ?
C27 C28 C23 119.7(3) . . ?
C27 C28 H28 120.1 . . ?
C23 C28 H28 120.1 . . ?
C30 C29 C34 119.9(2) . . ?
C30 C29 Sb2 119.75(19) . . ?
C34 C29 Sb2 120.35(18) . . ?
C31 C30 C29 119.9(3) . . ?
C31 C30 H30 120.0 . . ?
C29 C30 H30 120.0 . . ?
C30 C31 C32 120.1(3) . . ?
C30 C31 H31 120.0 . . ?
C32 C31 H31 120.0 . . ?
C33 C32 C31 120.0(3) . . ?
C33 C32 H32 120.0 . . ?
C31 C32 H32 120.0 . . ?
C32 C33 C34 120.4(3) . . ?
C32 C33 H33 119.8 . . ?
C34 C33 H33 119.8 . . ?
C33 C34 C29 119.7(2) . . ?
C33 C34 H34 120.2 . . ?
C29 C34 H34 120.2 . . ?
Cl1S C1S Cl3S 109.15(14) . . ?
Cl1S C1S Cl2S 111.06(14) . . ?
Cl3S C1S Cl2S 110.53(14) . . ?
Cl1S C1S H1S 108.7 . . ?
Cl3S C1S H1S 108.7 . . ?
Cl2S C1S H1S 108.7 . . ?
Cl4S C2S Cl6S 110.49(17) . . ?
Cl4S C2S Cl5S 110.98(17) . . ?
Cl6S C2S Cl5S 109.67(18) . . ?
Cl4S C2S H2S 108.5 . . ?
Cl6S C2S H2S 108.5 . . ?
Cl5S C2S H2S 108.5 . . ?

loop_
_geom_bond_atom_site_label_1
_geom_bond_atom_site_label_2
_geom_bond_distance
_geom_bond_site_symmetry_2
_geom_bond_publ_flag
Au1 Cl1 2.3127(6) . ?
Au1 Sb1 2.4910(2) . ?
Au1 Au2 2.9878(2) . ?
Au1 Au2 3.2407(3) 2_655 ?
Au2 Cl2 2.3115(6) . ?
Au2 Sb2 2.4908(2) . ?
Sb1 C1 2.098(2) . ?
Sb1 C17 2.117(2) . ?
Sb1 C11 2.126(2) . ?
Sb2 C6 2.092(2) . ?
Sb2 C29 2.123(2) . ?
Sb2 C23 2.124(2) . ?
Fe C5 2.041(2) . ?
Fe C4 2.046(2) . ?
Fe C8 2.046(2) . ?
Fe C1 2.046(2) . ?
Fe C9 2.047(2) . ?
Fe C6 2.048(2) . ?
Fe C2 2.051(2) . ?
Fe C10 2.051(2) . ?
Fe C7 2.052(2) . ?
Fe C3 2.054(2) . ?
C1 C2 1.430(3) . ?
C1 C5 1.433(4) . ?
C2 C3 1.420(4) . ?
C2 H2 0.9500 . ?
C3 C4 1.412(4) . ?
C3 H3 0.9500 . ?
C4 C5 1.428(4) . ?
C4 H4 0.9500 . ?
C5 H5 0.9500 . ?
C6 C7 1.436(3) . ?
C6 C10 1.436(3) . ?
C7 C8 1.418(4) . ?
C7 H7 0.9500 . ?
C8 C9 1.420(4) . ?
C8 H8 0.9500 . ?
C9 C10 1.419(4) . ?
C9 H9 0.9500 . ?
C10 H10 0.9500 . ?
C11 C16 1.385(3) . ?
C11 C12 1.395(3) . ?
C12 C13 1.386(4) . ?
C12 H12 0.9500 . ?
C13 C14 1.388(4) . ?
C13 H13 0.9500 . ?
C14 C15 1.386(4) . ?
C14 H14 0.9500 . ?
C15 C16 1.390(4) . ?
C15 H15 0.9500 . ?
C16 H16 0.9500 . ?
C17 C22 1.389(3) . ?
C17 C18 1.392(4) . ?
C18 C19 1.390(4) . ?
C18 H18 0.9500 . ?
C19 C20 1.380(4) . ?
C19 H19 0.9500 . ?
C20 C21 1.378(4) . ?
C20 H20 0.9500 . ?
C21 C22 1.390(4) . ?
C21 H21 0.9500 . ?
C22 H22 0.9500 . ?
C23 C24 1.386(3) . ?
C23 C28 1.388(4) . ?
C24 C25 1.392(4) . ?
C24 H24 0.9500 . ?
C25 C26 1.377(4) . ?
C25 H25 0.9500 . ?
C26 C27 1.374(5) . ?
C26 H26 0.9500 . ?
C27 C28 1.385(4) . ?
C27 H27 0.9500 . ?
C28 H28 0.9500 . ?
C29 C30 1.390(4) . ?
C29 C34 1.395(3) . ?
C30 C31 1.384(4) . ?
C30 H30 0.9500 . ?
C31 C32 1.388(4) . ?
C31 H31 0.9500 . ?
C32 C33 1.379(4) . ?
C32 H32 0.9500 . ?
C33 C34 1.383(4) . ?
C33 H33 0.9500 . ?
C34 H34 0.9500 . ?
C1S Cl1S 1.748(3) . ?
C1S Cl3S 1.762(2) . ?
C1S Cl2S 1.765(3) . ?
C1S H1S 1.0000 . ?
C2S Cl4S 1.753(3) . ?
C2S Cl6S 1.754(3) . ?
C2S Cl5S 1.756(3) . ?
C2S H2S 1.0000 . ?
